data_4113590
loop_
_publ_author_name
'Hershel Jude'
'Jeanette A. Krause Bauer'
'William B. Connick'

_publ_contact_author_address
;     Department of Chemistry
      University of Cincinnati
      Cincinnati, OH 45221-0172 USA
;
_publ_contact_author_email Bill.Connick@uc.edu
_publ_contact_author_fax '513 556 9239'
_publ_contact_author_name 'Dr. William B. Connick'
_publ_contact_author_phone '513 556 0148'
_publ_section_title
;
 An Outer-Sphere Two-Electron Platinum Reagent
;
_journal_name_full 'Journal of the American Chemical Society'
_journal_page_first 3446
_journal_page_last 3447
_journal_paper_doi 10.1021/ja034003y
_journal_volume 125
_journal_year 2003
_chemical_formula_moiety 'C33 H40 N5 Pt, Cl3, 4H2O'
_chemical_formula_sum 'C33 H48 Cl3 N5 O4 Pt'
_chemical_formula_weight 880.20
_chemical_name_systematic
; 
 ? 
;
_space_group_IT_number 14
_symmetry_cell_setting monoclinic
_symmetry_space_group_name_Hall '-P 2ybc'
_symmetry_space_group_name_H-M 'P 1 21/c 1'
_atom_sites_solution_hydrogens mixed
_atom_sites_solution_primary direct
_atom_sites_solution_secondary difmap
_audit_creation_method SHELXL-97
_cell_angle_alpha 90.00
_cell_angle_beta 91.5510(10)
_cell_angle_gamma 90.00
_cell_formula_units_Z 4
_cell_length_a 23.5863(17)
_cell_length_b 15.7557(11)
_cell_length_c 10.2636(7)
_cell_measurement_reflns_used 6114
_cell_measurement_temperature 298(2)
_cell_measurement_theta_max 27.91
_cell_measurement_theta_min 2.37
_cell_volume 3812.7(5)
_computing_cell_refinement 'SAINT v6.02A'
_computing_data_collection 'SMART v5.622'
_computing_data_reduction 'SAINT v6.02A'
_computing_molecular_graphics 'SHELXTL v6.1'
_computing_publication_material 'SHELXTL v6.1'
_computing_structure_refinement 'SHELXTL v6.1'
_computing_structure_solution 'SHELXTL v6.1'
_diffrn_ambient_temperature 298(2)
_diffrn_detector_area_resol_mean 0.8
_diffrn_measured_fraction_theta_full 0.998
_diffrn_measured_fraction_theta_max 0.998
_diffrn_measurement_device_type 'SMART 1K CCD Platform'
_diffrn_measurement_method '\w scans'
_diffrn_radiation_monochromator graphite
_diffrn_radiation_source 'sealed tube'
_diffrn_radiation_type MoK\a
_diffrn_radiation_wavelength 0.71073
_diffrn_reflns_av_R_equivalents 0.0404
_diffrn_reflns_av_sigmaI/netI 0.0316
_diffrn_reflns_limit_h_max 29
_diffrn_reflns_limit_h_min -29
_diffrn_reflns_limit_k_max 19
_diffrn_reflns_limit_k_min -19
_diffrn_reflns_limit_l_max 12
_diffrn_reflns_limit_l_min -12
_diffrn_reflns_number 37844
_diffrn_reflns_theta_full 26.37
_diffrn_reflns_theta_max 26.37
_diffrn_reflns_theta_min 1.73
_diffrn_standards_number 0
_exptl_absorpt_coefficient_mu 3.931
_exptl_absorpt_correction_T_max 0.7983
_exptl_absorpt_correction_T_min 0.3166
_exptl_absorpt_correction_type multi-scan
_exptl_absorpt_process_details 'SADABS, Sheldrick (1996)'
_exptl_crystal_colour yellow
_exptl_crystal_density_diffrn 1.533
_exptl_crystal_description plate
_exptl_crystal_F_000 1768
_exptl_crystal_size_max 0.38
_exptl_crystal_size_mid 0.24
_exptl_crystal_size_min 0.06
_refine_diff_density_max 2.441
_refine_diff_density_min -1.721
_refine_diff_density_rms 0.160
_refine_ls_extinction_method none
_refine_ls_goodness_of_fit_ref 1.125
_refine_ls_hydrogen_treatment mixed
_refine_ls_matrix_type full
_refine_ls_number_parameters 433
_refine_ls_number_reflns 7793
_refine_ls_number_restraints 0
_refine_ls_restrained_S_all 1.125
_refine_ls_R_factor_all 0.0644
_refine_ls_R_factor_gt 0.0527
_refine_ls_shift/su_max 0.002
_refine_ls_shift/su_mean 0.000
_refine_ls_structure_factor_coef Fsqd
_refine_ls_weighting_details 'calc w=1/[\s^2^(Fo^2^)+(0.0658P)^2^+21.0649P] where P=(Fo^2^+2Fc^2^)/3'
_refine_ls_weighting_scheme calc
_refine_ls_wR_factor_gt 0.1405
_refine_ls_wR_factor_ref 0.1460
_reflns_number_gt 6615
_reflns_number_total 7793
_reflns_threshold_expression >2\s(I)
_cod_data_source_file ja034003ysi20030217_085702.cif
_cod_data_source_block 2
_cod_database_code 4113590

loop_
_symmetry_equiv_pos_as_xyz
'x, y, z'
'-x, y+1/2, -z+1/2'
'-x, -y, -z'
'x, -y-1/2, z-1/2'

loop_
_atom_site_label
_atom_site_type_symbol
_atom_site_fract_x
_atom_site_fract_y
_atom_site_fract_z
_atom_site_U_iso_or_equiv
_atom_site_adp_type
_atom_site_occupancy
_atom_site_symmetry_multiplicity
_atom_site_calc_flag
_atom_site_refinement_flags
_atom_site_disorder_assembly
_atom_site_disorder_group
Pt Pt 0.259126(12) 0.534748(17) 0.01620(3) 0.03654(11) Uani 1 1 d . . .
Cl1 Cl 0.39697(11) 0.35320(13) 0.3953(3) 0.0658(6) Uani 1 1 d . . .
Cl2 Cl 0.11293(13) 0.66538(17) 0.0961(3) 0.0771(7) Uani 1 1 d . . .
Cl3A Cl 0.09873(17) 0.2511(3) 0.3770(4) 0.0541(11) Uani 0.50 1 d P . .
Cl3B Cl 0.3940(2) 0.58173(19) 0.7284(5) 0.0582(12) Uani 0.50 1 d P . .
N1 N 0.3133(3) 0.5787(4) 0.1577(6) 0.0396(14) Uani 1 1 d . . .
N2 N 0.2041(3) 0.5342(4) -0.1368(7) 0.0430(15) Uani 1 1 d . . .
N3 N 0.2561(2) 0.6597(4) -0.0204(6) 0.0386(14) Uani 1 1 d . . .
N4 N 0.3841(3) 0.3454(4) -0.1015(6) 0.0409(14) Uani 1 1 d . . .
H4 H 0.3843 0.2885 -0.0862 0.049 Uiso 1 1 calc R . .
N5 N 0.1298(3) 0.4193(4) 0.2406(7) 0.0498(17) Uani 1 1 d . . .
H5 H 0.1236 0.3660 0.2712 0.060 Uiso 1 1 calc R . .
C1 C 0.3424(4) 0.5347(5) 0.2477(9) 0.0460(19) Uani 1 1 d . . .
H1A H 0.3387 0.4759 0.2484 0.055 Uiso 1 1 calc R . .
C2 C 0.3773(4) 0.5717(6) 0.3389(9) 0.050(2) Uani 1 1 d . . .
H2A H 0.3955 0.5387 0.4023 0.060 Uiso 1 1 calc R . .
C3 C 0.3855(4) 0.6576(6) 0.3368(9) 0.052(2) Uani 1 1 d . . .
H3A H 0.4102 0.6834 0.3968 0.063 Uiso 1 1 calc R . .
C4 C 0.3566(3) 0.7052(5) 0.2446(9) 0.049(2) Uani 1 1 d . . .
H4A H 0.3615 0.7637 0.2415 0.059 Uiso 1 1 calc R . .
C5 C 0.3199(3) 0.6649(5) 0.1560(8) 0.0408(17) Uani 1 1 d . . .
C6 C 0.2852(3) 0.7115(5) 0.0564(7) 0.0400(17) Uani 1 1 d . . .
C7 C 0.2794(4) 0.7985(5) 0.0387(9) 0.054(2) Uani 1 1 d . . .
H7A H 0.2999 0.8366 0.0905 0.065 Uiso 1 1 calc R . .
C8 C 0.2425(4) 0.8264(5) -0.0571(9) 0.054(2) Uani 1 1 d . . .
H8A H 0.2377 0.8846 -0.0684 0.064 Uiso 1 1 calc R . .
C9 C 0.2123(4) 0.7719(5) -0.1376(9) 0.051(2) Uani 1 1 d . . .
H9A H 0.1881 0.7920 -0.2037 0.061 Uiso 1 1 calc R . .
C10 C 0.2197(3) 0.6844(5) -0.1152(8) 0.0454(19) Uani 1 1 d . . .
C11 C 0.1907(3) 0.6141(5) -0.1836(8) 0.0430(17) Uani 1 1 d . . .
C12 C 0.1522(4) 0.6253(6) -0.2852(8) 0.051(2) Uani 1 1 d . . .
H12A H 0.1442 0.6796 -0.3158 0.062 Uiso 1 1 calc R . .
C13 C 0.1258(4) 0.5566(7) -0.3412(9) 0.059(2) Uani 1 1 d . . .
H13A H 0.0998 0.5639 -0.4100 0.071 Uiso 1 1 calc R . .
C14 C 0.1383(4) 0.4757(6) -0.2942(9) 0.059(2) Uani 1 1 d . . .
H14A H 0.1206 0.4281 -0.3304 0.071 Uiso 1 1 calc R . .
C15 C 0.1772(4) 0.4675(6) -0.1933(9) 0.051(2) Uani 1 1 d . . .
H15A H 0.1855 0.4133 -0.1622 0.061 Uiso 1 1 calc R . .
C16 C 0.2573(3) 0.4092(5) 0.0605(7) 0.0358(16) Uani 1 1 d . . .
C17 C 0.2245(3) 0.3754(5) 0.1589(8) 0.0423(17) Uani 1 1 d . . .
C18 C 0.2192(4) 0.2886(5) 0.1816(9) 0.050(2) Uani 1 1 d . . .
H18A H 0.1988 0.2693 0.2521 0.060 Uiso 1 1 calc R . .
C19 C 0.2445(4) 0.2308(5) 0.0987(9) 0.052(2) Uani 1 1 d . . .
H19A H 0.2389 0.1729 0.1101 0.062 Uiso 1 1 calc R . .
C20 C 0.2780(3) 0.2596(5) -0.0010(9) 0.049(2) Uani 1 1 d . . .
H20A H 0.2956 0.2213 -0.0559 0.059 Uiso 1 1 calc R . .
C21 C 0.2852(3) 0.3478(5) -0.0181(7) 0.0406(17) Uani 1 1 d . . .
C22 C 0.3239(3) 0.3723(5) -0.1266(8) 0.0464(19) Uani 1 1 d . . .
H22A H 0.3100 0.3466 -0.2072 0.056 Uiso 1 1 calc R . .
H22B H 0.3227 0.4334 -0.1379 0.056 Uiso 1 1 calc R . .
C23 C 0.4195(4) 0.3620(6) -0.2194(8) 0.054(2) Uani 1 1 d . . .
H23A H 0.4031 0.3318 -0.2937 0.064 Uiso 1 1 calc R . .
H23B H 0.4185 0.4221 -0.2393 0.064 Uiso 1 1 calc R . .
C24 C 0.4800(4) 0.3346(7) -0.1989(11) 0.070(3) Uani 1 1 d . . .
H24A H 0.4814 0.2735 -0.1875 0.084 Uiso 1 1 calc R . .
H24B H 0.5013 0.3487 -0.2755 0.084 Uiso 1 1 calc R . .
C25 C 0.5067(5) 0.3765(8) -0.0827(12) 0.081(3) Uani 1 1 d . . .
H25A H 0.5086 0.4373 -0.0967 0.097 Uiso 1 1 calc R . .
H25B H 0.5450 0.3554 -0.0685 0.097 Uiso 1 1 calc R . .
C26 C 0.4711(4) 0.3574(8) 0.0364(11) 0.077(3) Uani 1 1 d . . .
H26A H 0.4712 0.2968 0.0528 0.093 Uiso 1 1 calc R . .
H26B H 0.4878 0.3854 0.1124 0.093 Uiso 1 1 calc R . .
C27 C 0.4101(4) 0.3880(6) 0.0146(9) 0.057(2) Uani 1 1 d . . .
H27A H 0.3882 0.3753 0.0909 0.068 Uiso 1 1 calc R . .
H27B H 0.4098 0.4490 0.0017 0.068 Uiso 1 1 calc R . .
C28 C 0.1919(4) 0.4341(6) 0.2472(9) 0.054(2) Uani 1 1 d . . .
H28A H 0.2055 0.4262 0.3364 0.065 Uiso 1 1 calc R . .
H28B H 0.1994 0.4924 0.2230 0.065 Uiso 1 1 calc R . .
C29 C 0.1054(4) 0.4229(6) 0.1059(8) 0.054(2) Uani 1 1 d . . .
H29A H 0.1138 0.4777 0.0679 0.064 Uiso 1 1 calc R . .
H29B H 0.1229 0.3795 0.0534 0.064 Uiso 1 1 calc R . .
C30 C 0.0433(4) 0.4100(7) 0.1041(12) 0.072(3) Uani 1 1 d . . .
H30A H 0.0351 0.3527 0.1328 0.086 Uiso 1 1 calc R . .
H30B H 0.0285 0.4160 0.0155 0.086 Uiso 1 1 calc R . .
C31 C 0.0132(5) 0.4741(8) 0.1931(14) 0.093(4) Uani 1 1 d . . .
H31A H 0.0175 0.5311 0.1590 0.112 Uiso 1 1 calc R . .
H31B H -0.0270 0.4613 0.1944 0.112 Uiso 1 1 calc R . .
C32 C 0.0383(5) 0.4695(8) 0.3296(13) 0.088(4) Uani 1 1 d . . .
H32A H 0.0216 0.5133 0.3827 0.106 Uiso 1 1 calc R . .
H32B H 0.0293 0.4149 0.3676 0.106 Uiso 1 1 calc R . .
C33 C 0.1004(5) 0.4804(7) 0.3307(10) 0.075(3) Uani 1 1 d . . .
H33A H 0.1153 0.4723 0.4189 0.090 Uiso 1 1 calc R . .
H33B H 0.1091 0.5381 0.3049 0.090 Uiso 1 1 calc R . .
O1W O 0.2971(4) 0.4732(5) 0.5607(10) 0.102(3) Uani 1 1 d . . .
H1W1 H 0.3218 0.4446 0.5185 0.152 Uiso 1 1 d . . .
H1W2 H 0.3224 0.5017 0.6055 0.152 Uiso 1 1 d . . .
O2W O 0.4900(5) 0.5696(8) 0.5498(13) 0.140(4) Uani 1 1 d . . .
H2W1 H 0.5218 0.5935 0.5648 0.210 Uiso 1 1 d . . .
H2W2 H 0.4618 0.5749 0.6006 0.210 Uiso 1 1 d . . .
O3WA O 0.0630(7) 0.6904(10) 0.3970(16) 0.084(5) Uani 0.50 1 d P A -1
H3W1 H 0.0705 0.6975 0.3118 0.126 Uiso 0.50 1 d P B -1
H3W2 H 0.0757 0.7293 0.4493 0.126 Uiso 0.50 1 d P C -1
O3WB O 0.0245(10) 0.7057(14) 0.494(3) 0.131(8) Uani 0.50 1 d P D -2
H3W3 H -0.0070 0.7168 0.5254 0.197 Uiso 0.50 1 d P E -2
H3W4 H 0.0490 0.7413 0.5222 0.050 Uiso 0.50 1 d P F -2
O4W O 0.0545(7) 0.3199(9) 0.6167(17) 0.194(7) Uani 1 1 d . . .
H4W1 H 0.0623 0.2941 0.5461 0.291 Uiso 1 1 d . . .
H4W2 H 0.0293 0.3136 0.6775 0.291 Uiso 1 1 d . . .

loop_
_atom_site_aniso_label
_atom_site_aniso_U_11
_atom_site_aniso_U_22
_atom_site_aniso_U_33
_atom_site_aniso_U_23
_atom_site_aniso_U_13
_atom_site_aniso_U_12
Pt 0.03875(17) 0.03075(16) 0.04014(17) 0.00043(12) 0.00154(11) 0.00159(12)
Cl1 0.0640(14) 0.0352(10) 0.0985(19) 0.0030(11) 0.0049(13) -0.0070(9)
Cl2 0.0809(18) 0.0595(15) 0.0913(19) -0.0065(13) 0.0098(15) -0.0109(13)
Cl3A 0.044(2) 0.057(2) 0.062(2) 0.036(2) 0.0072(18) -0.0040(18)
Cl3B 0.074(3) 0.0087(14) 0.090(3) -0.0056(16) -0.032(2) 0.0153(15)
N1 0.041(3) 0.034(3) 0.043(3) -0.002(3) -0.002(3) -0.002(3)
N2 0.039(3) 0.046(4) 0.044(4) -0.004(3) 0.008(3) 0.002(3)
N3 0.033(3) 0.037(3) 0.046(4) 0.013(3) 0.004(3) 0.005(3)
N4 0.047(4) 0.035(3) 0.041(3) 0.000(3) 0.006(3) -0.001(3)
N5 0.057(4) 0.041(4) 0.051(4) 0.000(3) 0.016(3) 0.003(3)
C1 0.043(4) 0.040(4) 0.056(5) 0.006(4) -0.002(4) 0.005(3)
C2 0.045(5) 0.049(5) 0.056(5) 0.001(4) -0.013(4) -0.002(4)
C3 0.049(5) 0.055(5) 0.053(5) -0.007(4) -0.002(4) -0.005(4)
C4 0.045(5) 0.040(4) 0.062(5) -0.008(4) 0.006(4) -0.003(4)
C5 0.040(4) 0.033(4) 0.050(4) -0.003(3) 0.004(3) -0.001(3)
C6 0.044(4) 0.038(4) 0.039(4) 0.002(3) 0.005(3) -0.005(3)
C7 0.061(5) 0.037(4) 0.064(6) -0.002(4) 0.014(4) -0.006(4)
C8 0.061(5) 0.033(4) 0.066(6) 0.007(4) 0.012(5) 0.005(4)
C9 0.055(5) 0.043(4) 0.055(5) 0.013(4) 0.006(4) 0.011(4)
C10 0.046(4) 0.041(4) 0.050(5) 0.006(4) 0.016(4) 0.003(3)
C11 0.044(4) 0.042(4) 0.043(4) 0.000(3) 0.009(3) 0.005(3)
C12 0.052(5) 0.054(5) 0.049(5) 0.003(4) 0.000(4) 0.010(4)
C13 0.054(5) 0.076(6) 0.046(5) -0.003(5) -0.011(4) 0.010(5)
C14 0.058(6) 0.066(6) 0.052(5) -0.010(4) -0.004(4) -0.002(5)
C15 0.049(5) 0.054(5) 0.050(5) -0.001(4) 0.000(4) 0.001(4)
C16 0.045(4) 0.039(4) 0.023(3) -0.017(3) -0.003(3) 0.001(3)
C17 0.043(4) 0.039(4) 0.044(4) -0.003(3) -0.001(3) 0.000(3)
C18 0.048(5) 0.041(4) 0.061(5) 0.009(4) 0.006(4) -0.004(4)
C19 0.045(5) 0.036(4) 0.076(6) 0.010(4) 0.001(4) 0.002(3)
C20 0.037(4) 0.041(4) 0.071(6) 0.000(4) 0.007(4) 0.006(3)
C21 0.036(4) 0.043(4) 0.042(4) 0.005(3) -0.005(3) -0.001(3)
C22 0.050(5) 0.043(4) 0.047(4) 0.005(3) 0.006(4) 0.010(4)
C23 0.059(5) 0.056(5) 0.047(5) -0.004(4) 0.016(4) -0.007(4)
C24 0.057(6) 0.079(7) 0.076(7) 0.001(6) 0.028(5) -0.003(5)
C25 0.060(6) 0.092(8) 0.092(8) -0.008(7) 0.011(6) -0.014(6)
C26 0.054(6) 0.110(9) 0.067(6) -0.004(6) -0.006(5) -0.012(6)
C27 0.058(5) 0.061(5) 0.052(5) -0.014(4) 0.007(4) -0.008(4)
C28 0.057(5) 0.056(5) 0.049(5) -0.008(4) 0.012(4) -0.004(4)
C29 0.061(5) 0.051(5) 0.049(5) 0.002(4) 0.007(4) 0.010(4)
C30 0.061(6) 0.070(7) 0.085(7) 0.007(6) -0.001(5) 0.010(5)
C31 0.060(7) 0.103(10) 0.118(11) 0.032(8) 0.023(7) 0.026(6)
C32 0.089(9) 0.085(8) 0.094(9) 0.000(7) 0.049(8) 0.025(6)
C33 0.100(9) 0.073(7) 0.054(6) -0.013(5) 0.032(6) 0.019(6)
O1W 0.100(7) 0.080(6) 0.126(8) 0.025(5) 0.014(6) -0.011(5)
O2W 0.100(8) 0.159(9) 0.159(10) -0.030(9) -0.029(7) -0.039(7)
O3WA 0.075(10) 0.084(11) 0.093(11) -0.022(9) 0.026(9) -0.008(8)
O3WB 0.106(15) 0.116(16) 0.17(2) 0.001(16) -0.013(15) -0.026(13)
O4W 0.207(16) 0.146(12) 0.232(17) -0.008(11) 0.042(13) -0.036(11)

loop_
_atom_type_symbol
_atom_type_description
_atom_type_scat_dispersion_real
_atom_type_scat_dispersion_imag
_atom_type_scat_source
C C 0.0033 0.0016 'International Tables Vol C Tables 4.2.6.8 and 6.1.1.4'
H H 0.0000 0.0000 'International Tables Vol C Tables 4.2.6.8 and 6.1.1.4'
N N 0.0061 0.0033 'International Tables Vol C Tables 4.2.6.8 and 6.1.1.4'
O O 0.0106 0.0060 'International Tables Vol C Tables 4.2.6.8 and 6.1.1.4'
Cl Cl 0.1484 0.1585 'International Tables Vol C Tables 4.2.6.8 and 6.1.1.4'
Pt Pt -1.7033 8.3905 'International Tables Vol C Tables 4.2.6.8 and 6.1.1.4'

loop_
_geom_angle_atom_site_label_1
_geom_angle_atom_site_label_2
_geom_angle_atom_site_label_3
_geom_angle
N3 Pt N2 80.7(3)
N3 Pt N1 79.5(3)
N2 Pt N1 160.2(3)
N3 Pt C16 176.0(3)
N2 Pt C16 98.8(3)
N1 Pt C16 100.9(3)
C1 N1 C5 118.0(7)
C1 N1 Pt 128.4(5)
C5 N1 Pt 113.5(5)
C15 N2 C11 117.4(7)
C15 N2 Pt 128.7(6)
C11 N2 Pt 113.8(5)
C6 N3 C10 124.7(7)
C6 N3 Pt 118.8(5)
C10 N3 Pt 116.2(5)
C27 N4 C22 112.3(6)
C27 N4 C23 109.8(6)
C22 N4 C23 110.8(6)
C28 N5 C29 113.2(7)
C28 N5 C33 109.8(8)
C29 N5 C33 111.8(7)
N1 C1 C2 123.0(8)
C1 C2 C3 119.8(8)
C2 C3 C4 118.8(8)
C3 C4 C5 119.4(8)
N1 C5 C4 120.9(7)
N1 C5 C6 116.1(7)
C4 C5 C6 123.1(7)
N3 C6 C7 119.0(8)
N3 C6 C5 112.0(6)
C7 C6 C5 129.0(8)
C8 C7 C6 118.1(9)
C7 C8 C9 122.7(8)
C8 C9 C10 116.9(8)
N3 C10 C9 118.6(8)
N3 C10 C11 114.2(7)
C9 C10 C11 127.2(8)
C12 C11 N2 121.3(8)
C12 C11 C10 123.7(8)
N2 C11 C10 114.9(7)
C13 C12 C11 120.1(8)
C12 C13 C14 119.2(9)
C15 C14 C13 118.7(9)
N2 C15 C14 123.2(8)
C17 C16 C21 115.0(7)
C17 C16 Pt 123.4(5)
C21 C16 Pt 121.3(5)
C16 C17 C18 123.4(7)
C16 C17 C28 120.0(7)
C18 C17 C28 116.6(7)
C19 C18 C17 119.8(8)
C20 C19 C18 120.0(8)
C19 C20 C21 119.1(8)
C20 C21 C16 122.5(7)
C20 C21 C22 114.8(7)
C16 C21 C22 122.7(7)
N4 C22 C21 112.9(6)
C24 C23 N4 112.5(8)
C25 C24 C23 111.4(9)
C24 C25 C26 108.9(9)
C27 C26 C25 110.8(9)
N4 C27 C26 110.0(8)
N5 C28 C17 113.2(7)
C30 C29 N5 111.4(8)
C29 C30 C31 111.9(10)
C32 C31 C30 109.9(9)
C33 C32 C31 111.5(9)
C32 C33 N5 113.0(10)

loop_
_geom_bond_atom_site_label_1
_geom_bond_atom_site_label_2
_geom_bond_distance
Pt N3 2.005(6)
Pt N2 2.010(7)
Pt N1 2.030(6)
Pt C16 2.031(8)
N1 C1 1.330(10)
N1 C5 1.368(9)
N2 C15 1.349(11)
N2 C11 1.382(10)
N3 C6 1.316(10)
N3 C10 1.337(10)
N4 C27 1.486(10)
N4 C22 1.499(10)
N4 C23 1.511(10)
N5 C28 1.482(11)
N5 C29 1.484(11)
N5 C33 1.516(11)
C1 C2 1.361(12)
C2 C3 1.368(12)
C3 C4 1.373(12)
C4 C5 1.391(11)
C5 C6 1.485(11)
C6 C7 1.389(11)
C7 C8 1.367(13)
C8 C9 1.377(13)
C9 C10 1.409(11)
C10 C11 1.470(12)
C11 C12 1.375(12)
C12 C13 1.368(13)
C13 C14 1.393(13)
C14 C15 1.371(13)
C16 C17 1.394(11)
C16 C21 1.430(10)
C17 C18 1.394(11)
C17 C28 1.519(11)
C18 C19 1.392(12)
C19 C20 1.386(12)
C20 C21 1.412(11)
C21 C22 1.509(11)
C23 C24 1.500(13)
C24 C25 1.488(15)
C25 C26 1.531(15)
C26 C27 1.528(14)
C29 C30 1.480(13)
C30 C31 1.548(16)
C31 C32 1.509(19)
C32 C33 1.474(17)
